data_2216854
loop_
_publ_author_name
'Werner Kraus'
'Franziska Emmerling'
'Bernhard Noll'
'Steffi Noll'
'Hans-J\"urgen Pietzsch'

_publ_section_title
(4-Methoxybenzenethiolato-\k<i>S</i>)oxido[2,2'-(propylimino)bis(ethanethiolato)-\k^3^<i>S</i>,<i>N</i>,<i>S</i>']rhenium(V)
_journal_coeditor_code ZL2076
_journal_issue 12
_journal_name_full 'Acta Crystallographica Section E'
_journal_page_first m3018
_journal_page_last m3018
_journal_paper_doi 10.1107/S1600536807056814
_journal_volume 63
_journal_year 2007
_chemical_formula_moiety 'C14 H22 N O2 Re S3'
_chemical_formula_sum 'C14 H22 N O2 Re S3'
_chemical_formula_weight 518.71
_chemical_name_systematic
;
(4-Methoxybenzenethiolato-\kS)oxido[2,2'-(propylimino)bis(ethanethiolato)-
\k^3^S,N,S']rhenium(V)
;
_space_group_IT_number 14
_symmetry_cell_setting monoclinic
_symmetry_space_group_name_Hall '-P 2ybc'
_symmetry_space_group_name_H-M 'P 1 21/c 1'
_atom_sites_solution_hydrogens geom
_atom_sites_solution_primary direct
_atom_sites_solution_secondary difmap
_audit_creation_method SHELXL-97
_cell_angle_alpha 90.00
_cell_angle_beta 111.459(4)
_cell_angle_gamma 90.00
_cell_formula_units_Z 4
_cell_length_a 12.160(3)
_cell_length_b 16.809(4)
_cell_length_c 9.441(2)
_cell_measurement_reflns_used 1013
_cell_measurement_temperature 295(2)
_cell_measurement_theta_max 27.91
_cell_measurement_theta_min 2.651
_cell_volume 1795.9(7)
_computing_cell_refinement 'SAINT (Bruker, 1997)'
_computing_data_collection 'SMART (Bruker, 1997)'
_computing_data_reduction 'SAINT (Bruker, 1997)'
_computing_molecular_graphics 'SHELXTL (Bruker, 1997)'
_computing_publication_material 'SHELXTL (Bruker, 1997)'
_computing_structure_refinement 'SHELXL97 (Sheldrick, 1997)'
_computing_structure_solution 'SHELXS97 (Sheldrick, 1997)'
_diffrn_ambient_temperature 295(2)
_diffrn_measured_fraction_theta_full 0.994
_diffrn_measured_fraction_theta_max 0.974
_diffrn_measurement_device_type 'Bruker SMART CCD diffractometer'
_diffrn_measurement_method \w-scan
_diffrn_radiation_monochromator graphite
_diffrn_radiation_source 'fine-focus sealed tube'
_diffrn_radiation_type MoK\a
_diffrn_radiation_wavelength 0.71073
_diffrn_reflns_av_R_equivalents 0.0597
_diffrn_reflns_av_sigmaI/netI 0.0617
_diffrn_reflns_limit_h_max 15
_diffrn_reflns_limit_h_min -12
_diffrn_reflns_limit_k_max 21
_diffrn_reflns_limit_k_min -18
_diffrn_reflns_limit_l_max 11
_diffrn_reflns_limit_l_min -12
_diffrn_reflns_number 10348
_diffrn_reflns_theta_full 27.50
_diffrn_reflns_theta_max 27.50
_diffrn_reflns_theta_min 2.17
_diffrn_standards_number 0
_exptl_absorpt_coefficient_mu 7.117
_exptl_absorpt_correction_T_max 0.247
_exptl_absorpt_correction_T_min 0.058
_exptl_absorpt_correction_type multi-scan
_exptl_absorpt_process_details '(SADABS; Sheldrick, 1996)'
_exptl_crystal_colour red
_exptl_crystal_density_diffrn 1.918
_exptl_crystal_density_method 'not measured'
_exptl_crystal_description needle
_exptl_crystal_F_000 1008
_exptl_crystal_size_max 0.45
_exptl_crystal_size_mid 0.4
_exptl_crystal_size_min 0.2
_refine_diff_density_max 1.679
_refine_diff_density_min -1.239
_refine_ls_extinction_method none
_refine_ls_goodness_of_fit_ref 0.892
_refine_ls_hydrogen_treatment constr
_refine_ls_matrix_type full
_refine_ls_number_parameters 190
_refine_ls_number_reflns 4013
_refine_ls_number_restraints 0
_refine_ls_restrained_S_all 0.892
_refine_ls_R_factor_all 0.0579
_refine_ls_R_factor_gt 0.0348
_refine_ls_shift/su_max 0.001
_refine_ls_shift/su_mean 0.000
_refine_ls_structure_factor_coef Fsqd
_refine_ls_weighting_details 'calc w=1/[\s^2^(Fo^2^)+(0.0372P)^2^+0.0000P] where P=(Fo^2^+2Fc^2^)/3'
_refine_ls_weighting_scheme calc
_refine_ls_wR_factor_gt 0.0738
_refine_ls_wR_factor_ref 0.0775
_reflns_number_gt 2835
_reflns_number_total 4013
_reflns_threshold_expression >2sigma(I)
_cod_data_source_file zl2076.cif
_cod_data_source_block I
_cod_original_cell_volume 1796.0(7)
_cod_original_sg_symbol_H-M 'P 21/c'
_cod_database_code 2216854
_cod_database_fobs_code 2216854

loop_
_symmetry_equiv_pos_as_xyz
'x, y, z'
'-x, y+1/2, -z+1/2'
'-x, -y, -z'
'x, -y-1/2, z-1/2'

loop_
_atom_site_type_symbol
_atom_site_label
_atom_site_fract_x
_atom_site_fract_y
_atom_site_fract_z
_atom_site_U_iso_or_equiv
_atom_site_adp_type
_atom_site_calc_flag
_atom_site_refinement_flags
_atom_site_occupancy
Re Re 0.700310(19) 0.893135(12) 0.01570(2) 0.04417(9) Uani d . 1
S S2 0.72046(17) 1.02603(9) 0.06904(18) 0.0645(5) Uani d . 1
S S1 0.52443(14) 0.82875(9) -0.04378(17) 0.0609(4) Uani d . 1
S S3 0.63447(14) 0.92485(10) -0.23912(16) 0.0575(4) Uani d . 1
N N 0.7014(4) 0.8856(2) 0.2477(5) 0.0473(11) Uani d . 1
O O1 0.8211(3) 0.8372(2) 0.0448(4) 0.0608(11) Uani d . 1
O O2 0.8870(4) 1.2026(3) -0.3639(5) 0.0802(14) Uani d . 1
C C1 0.5151(6) 0.8080(4) 0.1407(6) 0.0689(18) Uani d . 1
H H1B 0.4615 0.8455 0.1597 0.083 Uiso calc R 1
H H1C 0.4837 0.7549 0.1402 0.083 Uiso calc R 1
C C2 0.6344(6) 0.8141(4) 0.2648(7) 0.0703(19) Uani d . 1
H H2A 0.6249 0.8166 0.3623 0.084 Uiso calc R 1
H H2B 0.6797 0.7667 0.2641 0.084 Uiso calc R 1
C C3 0.7113(6) 1.0310(3) 0.2570(6) 0.0638(17) Uani d . 1
H H3A 0.7902 1.0329 0.3343 0.077 Uiso calc R 1
H H3B 0.6696 1.0789 0.2655 0.077 Uiso calc R 1
C C4 0.6471(5) 0.9593(3) 0.2808(6) 0.0544(15) Uani d . 1
H H4A 0.6508 0.9581 0.3852 0.065 Uiso calc R 1
H H4B 0.5647 0.9621 0.2143 0.065 Uiso calc R 1
C C5 0.7100(5) 1.0101(3) -0.2697(6) 0.0483(14) Uani d . 1
C C6 0.8320(5) 1.0194(4) -0.2006(6) 0.0553(15) Uani d . 1
H H6A 0.8766 0.9817 -0.1313 0.066 Uiso calc R 1
C C7 0.8863(6) 1.0841(4) -0.2349(7) 0.0605(16) Uani d . 1
H H7A 0.9677 1.0898 -0.1882 0.073 Uiso calc R 1
C C8 0.8217(6) 1.1413(4) -0.3381(7) 0.0573(15) Uani d . 1
C C9 0.7015(6) 1.1325(4) -0.4051(7) 0.0582(16) Uani d . 1
H H9A 0.6569 1.1704 -0.4739 0.070 Uiso calc R 1
C C10 0.6463(5) 1.0677(4) -0.3710(6) 0.0570(15) Uani d . 1
H H10A 0.5647 1.0627 -0.4169 0.068 Uiso calc R 1
C C11 0.8255(7) 1.2612(4) -0.4715(9) 0.101(3) Uani d . 1
H H11A 0.8803 1.3004 -0.4794 0.151 Uiso calc R 1
H H11B 0.7677 1.2862 -0.4391 0.151 Uiso calc R 1
H H11C 0.7867 1.2366 -0.5689 0.151 Uiso calc R 1
C C12 0.8277(5) 0.8757(3) 0.3550(6) 0.0576(16) Uani d . 1
H H12A 0.8746 0.9178 0.3351 0.069 Uiso calc R 1
H H12B 0.8572 0.8256 0.3320 0.069 Uiso calc R 1
C C13 0.8477(7) 0.8768(4) 0.5254(7) 0.074(2) Uani d . 1
H H13A 0.8189 0.9267 0.5500 0.088 Uiso calc R 1
H H13B 0.8027 0.8341 0.5473 0.088 Uiso calc R 1
C C14 0.9746(8) 0.8674(6) 0.6222(8) 0.124(3) Uani d . 1
H H14A 0.9835 0.8685 0.7275 0.186 Uiso calc R 1
H H14B 1.0192 0.9100 0.6019 0.186 Uiso calc R 1
H H14C 1.0029 0.8175 0.5996 0.186 Uiso calc R 1

loop_
_atom_site_aniso_label
_atom_site_aniso_U_11
_atom_site_aniso_U_22
_atom_site_aniso_U_33
_atom_site_aniso_U_12
_atom_site_aniso_U_13
_atom_site_aniso_U_23
Re 0.04516(15) 0.04144(14) 0.04578(15) 0.00048(10) 0.01648(10) -0.00574(10)
S2 0.1001(14) 0.0421(8) 0.0571(9) -0.0062(8) 0.0356(9) -0.0031(7)
S1 0.0518(9) 0.0694(10) 0.0571(9) -0.0097(8) 0.0146(7) -0.0114(8)
S3 0.0595(10) 0.0647(9) 0.0461(8) -0.0043(8) 0.0166(7) -0.0062(7)
N 0.045(3) 0.040(3) 0.053(3) 0.000(2) 0.014(2) -0.003(2)
O1 0.062(3) 0.056(3) 0.064(2) 0.004(2) 0.023(2) -0.008(2)
O2 0.087(4) 0.069(3) 0.079(3) -0.009(3) 0.024(3) 0.015(2)
C1 0.070(5) 0.076(4) 0.062(4) -0.028(4) 0.028(3) -0.008(3)
C2 0.079(5) 0.065(4) 0.062(4) -0.021(4) 0.019(3) 0.002(3)
C3 0.088(5) 0.051(4) 0.054(4) 0.010(3) 0.027(3) -0.007(3)
C4 0.056(4) 0.059(4) 0.049(3) 0.005(3) 0.021(3) -0.005(3)
C5 0.052(4) 0.061(4) 0.033(3) 0.005(3) 0.016(2) -0.004(3)
C6 0.055(4) 0.064(4) 0.045(3) 0.008(3) 0.017(3) 0.007(3)
C7 0.045(4) 0.077(4) 0.054(4) 0.006(3) 0.012(3) 0.005(3)
C8 0.065(4) 0.058(4) 0.053(4) 0.004(3) 0.026(3) 0.002(3)
C9 0.059(4) 0.060(4) 0.051(4) 0.011(3) 0.014(3) 0.008(3)
C10 0.049(4) 0.070(4) 0.049(3) 0.006(3) 0.013(3) -0.003(3)
C11 0.124(7) 0.067(5) 0.104(6) -0.001(4) 0.034(5) 0.028(4)
C12 0.056(4) 0.058(4) 0.055(4) -0.001(3) 0.016(3) 0.001(3)
C13 0.079(5) 0.089(5) 0.048(4) 0.002(4) 0.018(3) 0.001(3)
C14 0.088(6) 0.193(9) 0.062(5) 0.030(7) -0.007(4) -0.010(6)

loop_
_atom_type_symbol
_atom_type_description
_atom_type_scat_dispersion_real
_atom_type_scat_dispersion_imag
_atom_type_scat_source
C C 0.0033 0.0016 'International Tables Vol C Tables 4.2.6.8 and 6.1.1.4'
H H 0.0000 0.0000 'International Tables Vol C Tables 4.2.6.8 and 6.1.1.4'
N N 0.0061 0.0033 'International Tables Vol C Tables 4.2.6.8 and 6.1.1.4'
O O 0.0106 0.0060 'International Tables Vol C Tables 4.2.6.8 and 6.1.1.4'
S S 0.1246 0.1234 'International Tables Vol C Tables 4.2.6.8 and 6.1.1.4'
Re Re -1.0185 7.2310 'International Tables Vol C Tables 4.2.6.8 and 6.1.1.4'

loop_
_geom_angle_atom_site_label_1
_geom_angle_atom_site_label_2
_geom_angle_atom_site_label_3
_geom_angle
O1 Re N 96.85(18)
O1 Re S1 117.42(14)
N Re S1 83.14(12)
O1 Re S2 119.65(14)
N Re S2 82.81(11)
S1 Re S2 122.34(6)
O1 Re S3 104.45(14)
N Re S3 158.59(13)
S1 Re S3 85.19(6)
S2 Re S3 88.41(6)
C3 S2 Re 102.7(2)
C1 S1 Re 103.7(2)
C5 S3 Re 110.64(18)
C4 N C2 110.2(5)
C4 N C12 111.8(4)
C2 N C12 107.4(4)
C4 N Re 108.7(3)
C2 N Re 110.5(3)
C12 N Re 108.1(4)
C8 O2 C11 117.4(6)
C2 C1 S1 110.7(5)
C2 C1 H1B 109.5
S1 C1 H1B 109.5
C2 C1 H1C 109.5
S1 C1 H1C 109.5
H1B C1 H1C 108.1
N C2 C1 112.4(5)
N C2 H2A 109.1
C1 C2 H2A 109.1
N C2 H2B 109.1
C1 C2 H2B 109.1
H2A C2 H2B 107.9
C4 C3 S2 109.3(4)
C4 C3 H3A 109.8
S2 C3 H3A 109.8
C4 C3 H3B 109.8
S2 C3 H3B 109.8
H3A C3 H3B 108.3
N C4 C3 110.0(5)
N C4 H4A 109.7
C3 C4 H4A 109.7
N C4 H4B 109.7
C3 C4 H4B 109.7
H4A C4 H4B 108.2
C10 C5 C6 118.4(5)
C10 C5 S3 118.9(5)
C6 C5 S3 122.6(4)
C7 C6 C5 120.0(5)
C7 C6 H6A 120.0
C5 C6 H6A 120.0
C6 C7 C8 121.2(6)
C6 C7 H7A 119.4
C8 C7 H7A 119.4
C9 C8 O2 125.9(6)
C9 C8 C7 118.8(6)
O2 C8 C7 115.3(6)
C8 C9 C10 120.4(6)
C8 C9 H9A 119.8
C10 C9 H9A 119.8
C9 C10 C5 121.2(6)
C9 C10 H10A 119.4
C5 C10 H10A 119.4
O2 C11 H11A 109.5
O2 C11 H11B 109.5
H11A C11 H11B 109.5
O2 C11 H11C 109.5
H11A C11 H11C 109.5
H11B C11 H11C 109.5
N C12 C13 115.7(5)
N C12 H12A 108.4
C13 C12 H12A 108.4
N C12 H12B 108.4
C13 C12 H12B 108.4
H12A C12 H12B 107.4
C14 C13 C12 111.9(6)
C14 C13 H13A 109.2
C12 C13 H13A 109.2
C14 C13 H13B 109.2
C12 C13 H13B 109.2
H13A C13 H13B 107.9
C13 C14 H14A 109.5
C13 C14 H14B 109.5
H14A C14 H14B 109.5
C13 C14 H14C 109.5
H14A C14 H14C 109.5
H14B C14 H14C 109.5

loop_
_geom_bond_atom_site_label_1
_geom_bond_atom_site_label_2
_geom_bond_distance
Re O1 1.679(4)
Re N 2.189(5)
Re S1 2.2762(16)
Re S2 2.2833(16)
Re S3 2.3030(16)
S2 C3 1.820(6)
S1 C1 1.820(6)
S3 C5 1.782(6)
N C4 1.489(6)
N C2 1.493(7)
N C12 1.509(7)
O2 C8 1.376(7)
O2 C11 1.416(7)
C1 C2 1.498(8)
C1 H1B 0.9700
C1 H1C 0.9700
C2 H2A 0.9700
C2 H2B 0.9700
C3 C4 1.497(8)
C3 H3A 0.9700
C3 H3B 0.9700
C4 H4A 0.9700
C4 H4B 0.9700
C5 C10 1.382(7)
C5 C6 1.393(7)
C6 C7 1.370(8)
C6 H6A 0.9300
C7 C8 1.390(8)
C7 H7A 0.9300
C8 C9 1.372(8)
C9 C10 1.377(8)
C9 H9A 0.9300
C10 H10A 0.9300
C11 H11A 0.9600
C11 H11B 0.9600
C11 H11C 0.9600
C12 C13 1.536(8)
C12 H12A 0.9700
C12 H12B 0.9700
C13 C14 1.486(10)
C13 H13A 0.9700
C13 H13B 0.9700
C14 H14A 0.9600
C14 H14B 0.9600
C14 H14C 0.9600

loop_
_geom_hbond_atom_site_label_D
_geom_hbond_atom_site_label_H
_geom_hbond_atom_site_label_A
_geom_hbond_distance_DH
_geom_hbond_distance_HA
_geom_hbond_distance_DA
_geom_hbond_angle_DHA
C12 H12B O1 0.97 2.59 2.971(7) 103.5
